data_4306220
loop_
_publ_author_name
'Victor I. Ovcharenko'
'Galina V. Romanenko'
'Ksenia Yu. Maryunina'
'Artem S. Bogomyakov'
'Elena V. Gorelik'

_publ_section_title
;
Thermally Induced Magnetic Anomalies in Solvates of the
Bis(hexafluoroacetylacetonate)copper(II) Complex with Pyrazolyl-Substituted
Nitronyl Nitroxide
;
_journal_name_full 'Inorganic Chemistry'
_journal_page_first 9537
_journal_page_last 9552
_journal_paper_doi 10.1021/ic8011074
_journal_volume 47
_journal_year 2008
_chemical_formula_sum 'C26 H30 Cu F12 N4 O6.5'
_chemical_formula_weight 794.08
_chemical_name_systematic
; 
 catena-(bis(m2-4,4,5,5-Tetramethyl-2-
 (1-butylpyrazole-4-yl)-4,5-dihydro-1H-
 imidazol-3-oxide-1-oxyl)-tetrakis(1,
 1,1,5,5,5-hexafluoropentan-2,4-
 dionato)-di-copper(ii)) diethyl ester solvate
;
_space_group_IT_number 2
_symmetry_cell_setting triclinic
_symmetry_space_group_name_Hall '-P 1'
_symmetry_space_group_name_H-M 'P -1'
_atom_sites_solution_hydrogens geom
_atom_sites_solution_primary direct
_atom_sites_solution_secondary difmap
_audit_creation_method SHELXL-97
_cell_angle_alpha 104.231(9)
_cell_angle_beta 104.219(9)
_cell_angle_gamma 112.561(9)
_cell_formula_units_Z 2
_cell_length_a 12.144(7)
_cell_length_b 12.321(7)
_cell_length_c 13.924(8)
_cell_measurement_temperature 240(2)
_cell_volume 1725.2(17)
_computing_structure_refinement 'SHELXL-97 (Sheldrick, 1997)'
_computing_structure_solution 'SHELXS-97 (Sheldrick, 1990)'
_diffrn_ambient_temperature 240(2)
_diffrn_measured_fraction_theta_full 0.979
_diffrn_measured_fraction_theta_max 0.979
_diffrn_radiation_monochromator graphite
_diffrn_radiation_source 'fine-focus sealed tube'
_diffrn_radiation_type MoK\a
_diffrn_radiation_wavelength 0.71073
_diffrn_reflns_av_R_equivalents 0.0363
_diffrn_reflns_av_sigmaI/netI 0.0649
_diffrn_reflns_limit_h_max 15
_diffrn_reflns_limit_h_min -15
_diffrn_reflns_limit_k_max 15
_diffrn_reflns_limit_k_min -15
_diffrn_reflns_limit_l_max 17
_diffrn_reflns_limit_l_min -17
_diffrn_reflns_number 12778
_diffrn_reflns_theta_full 26.51
_diffrn_reflns_theta_max 26.51
_diffrn_reflns_theta_min 1.93
_exptl_absorpt_coefficient_mu 0.745
_exptl_crystal_density_diffrn 1.575
_exptl_crystal_density_method 'not measured'
_exptl_crystal_F_000 830
_refine_diff_density_max 0.484
_refine_diff_density_min -0.346
_refine_diff_density_rms 0.063
_refine_ls_extinction_method none
_refine_ls_goodness_of_fit_ref 1.033
_refine_ls_hydrogen_treatment constr
_refine_ls_matrix_type full
_refine_ls_number_parameters 580
_refine_ls_number_reflns 7017
_refine_ls_number_restraints 4
_refine_ls_restrained_S_all 1.034
_refine_ls_R_factor_all 0.0812
_refine_ls_R_factor_gt 0.0569
_refine_ls_shift/su_max 1.339
_refine_ls_shift/su_mean 0.036
_refine_ls_structure_factor_coef Fsqd
_refine_ls_weighting_details 'calc w=1/[\s^2^(Fo^2^)+(0.0755P)^2^+0.0000P] where P=(Fo^2^+2Fc^2^)/3'
_refine_ls_weighting_scheme calc
_refine_ls_wR_factor_gt 0.1392
_refine_ls_wR_factor_ref 0.1518
_reflns_number_gt 4969
_reflns_number_total 7017
_reflns_threshold_expression >2sigma(I)
_cod_data_source_file ic8011074_si_001_20.cif
_cod_data_source_block est240
_cod_depositor_comments
;
The following automatic conversions were performed:
'_symmetry_cell_setting' value 'Triclinic' changed to 'triclinic'
according to '/home/saulius/struct/CIF-dictionaries/cif_core.dic'
dictionary named 'cif_core.dic' version 2.4.1 from 2010-06-29.

Automatic conversion script
Id: cif_fix_enum 1527 2010-12-29 10:47:43Z saulius 
;
_cod_original_formula_sum 'C26 H30 Cu F12 N4 O6.50'
_cod_database_code 4306220

loop_
_symmetry_equiv_pos_as_xyz
'x, y, z'
'-x, -y, -z'

loop_
_atom_site_label
_atom_site_type_symbol
_atom_site_fract_x
_atom_site_fract_y
_atom_site_fract_z
_atom_site_U_iso_or_equiv
_atom_site_adp_type
_atom_site_occupancy
_atom_site_symmetry_multiplicity
_atom_site_calc_flag
_atom_site_refinement_flags
_atom_site_disorder_assembly
_atom_site_disorder_group
Cu1 Cu 0.0000 1.0000 0.5000 0.05334(19) Uani 1 2 d S . .
O1 O -0.0974(2) 0.8735(2) 0.35489(18) 0.0561(6) Uani 1 1 d . . .
C1 C -0.2568(5) 0.6928(5) 0.2073(4) 0.0845(13) Uani 1 1 d . . .
F1 F -0.2202(12) 0.7570(11) 0.1489(7) 0.117(5) Uani 0.50 1 d P . .
F2 F -0.2068(17) 0.6105(14) 0.1941(15) 0.109(6) Uani 0.50 1 d P . .
F3 F -0.3775(8) 0.6214(15) 0.1685(10) 0.108(4) Uani 0.50 1 d P . .
F1A F -0.292(2) 0.7573(19) 0.1570(12) 0.248(10) Uani 0.50 1 d P . .
F2A F -0.1884(16) 0.656(2) 0.1731(15) 0.163(10) Uani 0.50 1 d P . .
F3A F -0.3658(14) 0.5917(16) 0.1774(13) 0.181(8) Uani 0.50 1 d P . .
C2 C -0.1988(3) 0.7727(3) 0.3276(3) 0.0574(9) Uani 1 1 d . . .
C3 C -0.2600(4) 0.7262(3) 0.3910(3) 0.0709(11) Uani 1 1 d . . .
H3A H -0.3353 0.6474 0.3590 0.085 Uiso 1 1 calc R . .
C4 C -0.2139(4) 0.7919(3) 0.4995(3) 0.0621(9) Uani 1 1 d . . .
C5 C -0.2872(6) 0.7329(6) 0.5642(5) 0.0903(14) Uani 1 1 d . . .
F4 F -0.4202(8) 0.6593(13) 0.4982(10) 0.129(4) Uani 0.50 1 d P . .
F5 F -0.286(2) 0.8145(16) 0.6355(15) 0.173(10) Uani 0.50 1 d P . .
F6 F -0.254(2) 0.6537(17) 0.5833(17) 0.161(7) Uani 0.50 1 d P . .
F4A F -0.3345(18) 0.7987(16) 0.6096(16) 0.143(8) Uani 0.50 1 d P . .
F5A F -0.3626(16) 0.6226(9) 0.5293(12) 0.156(6) Uani 0.50 1 d P . .
F6A F -0.1975(11) 0.7562(18) 0.6642(11) 0.164(5) Uani 0.50 1 d P . .
O2 O -0.1151(2) 0.8977(2) 0.55532(19) 0.0591(6) Uani 1 1 d . . .
Cu2 Cu 0.0000 0.5000 0.0000 0.04529(17) Uani 1 2 d S . .
O3 O 0.1526(2) 0.61149(19) -0.02254(16) 0.0488(5) Uani 1 1 d . . .
C6 C 0.3684(4) 0.7196(4) -0.0065(3) 0.0645(9) Uani 1 1 d . . .
F7 F 0.4045(15) 0.6677(15) -0.0757(11) 0.098(4) Uani 0.50 1 d P . .
F8 F 0.3299(14) 0.7865(13) -0.0532(12) 0.113(5) Uani 0.50 1 d P . .
F9 F 0.4409(17) 0.8165(12) 0.0825(12) 0.111(5) Uani 0.50 1 d P . .
F7A F 0.4466(16) 0.6738(18) -0.0313(14) 0.131(7) Uani 0.50 1 d P . .
F8A F 0.3237(12) 0.7562(14) -0.0778(10) 0.123(6) Uani 0.50 1 d P . .
F9A F 0.4682(17) 0.8026(15) 0.0756(10) 0.144(8) Uani 0.50 1 d P . .
C7 C 0.2622(3) 0.6218(3) 0.0147(2) 0.0485(7) Uani 1 1 d . . .
C8 C 0.2989(3) 0.5555(3) 0.0727(3) 0.0594(9) Uani 1 1 d . . .
H8A H 0.3860 0.5741 0.0974 0.071 Uiso 1 1 calc R . .
C9 C 0.2135(3) 0.4642(3) 0.0952(2) 0.0503(8) Uani 1 1 d . . .
C10 C 0.2661(5) 0.3992(5) 0.1603(4) 0.0804(12) Uani 1 1 d . . .
F10 F 0.1913(15) 0.2787(10) 0.1204(14) 0.108(5) Uani 0.50 1 d P . .
F11 F 0.355(2) 0.4653(11) 0.2450(16) 0.174(7) Uani 0.50 1 d P . .
F12 F 0.289(5) 0.323(4) 0.103(2) 0.308(14) Uani 0.50 1 d P . .
F10A F 0.1825(17) 0.314(3) 0.174(3) 0.213(13) Uani 0.50 1 d P . .
F11A F 0.264(2) 0.4421(19) 0.2572(9) 0.132(5) Uani 0.50 1 d P . .
F12A F 0.3781(8) 0.4128(16) 0.1614(17) 0.136(6) Uani 0.50 1 d P . .
O4 O 0.0953(2) 0.42776(19) 0.07182(16) 0.0491(5) Uani 1 1 d . . .
O01 O 0.1644(2) 0.9311(2) 0.54630(17) 0.0559(6) Uani 1 1 d . . .
N1 N 0.1751(2) 0.8313(2) 0.5497(2) 0.0472(6) Uani 1 1 d . . .
C01 C 0.1976(3) 0.8051(3) 0.6503(3) 0.0557(8) Uani 1 1 d . . .
C02 C 0.3069(4) 0.9268(4) 0.7433(3) 0.0838(13) Uani 1 1 d . . .
H02A H 0.2785 0.9905 0.7576 0.126 Uiso 1 1 calc R . .
H02B H 0.3815 0.9585 0.7242 0.126 Uiso 1 1 calc R . .
H02C H 0.3298 0.9080 0.8068 0.126 Uiso 1 1 calc R . .
C03 C 0.0705(4) 0.7670(4) 0.6689(3) 0.0748(11) Uani 1 1 d . . .
H03A H 0.0563 0.8403 0.6878 0.112 Uiso 1 1 calc R . .
H03B H 0.0753 0.7359 0.7265 0.112 Uiso 1 1 calc R . .
H03C H -0.0003 0.7007 0.6039 0.112 Uiso 1 1 calc R . .
C04 C 0.2309(3) 0.6933(3) 0.6186(2) 0.0541(8) Uani 1 1 d . . .
C05 C 0.3746(4) 0.7349(4) 0.6524(3) 0.0859(13) Uani 1 1 d . . .
H05A H 0.3871 0.6609 0.6302 0.129 Uiso 1 1 calc R . .
H05B H 0.4164 0.7780 0.7297 0.129 Uiso 1 1 calc R . .
H05C H 0.4117 0.7922 0.6189 0.129 Uiso 1 1 calc R . .
C06 C 0.1637(4) 0.5818(3) 0.6498(3) 0.0708(10) Uani 1 1 d . . .
H06A H 0.1899 0.5177 0.6275 0.106 Uiso 1 1 calc R . .
H06B H 0.0710 0.5452 0.6147 0.106 Uiso 1 1 calc R . .
H06C H 0.1876 0.6118 0.7268 0.106 Uiso 1 1 calc R . .
N2 N 0.1788(2) 0.6506(2) 0.4994(2) 0.0498(6) Uani 1 1 d . . .
O02 O 0.1702(2) 0.5482(2) 0.43906(19) 0.0650(6) Uani 1 1 d . . .
C07 C 0.1583(3) 0.7377(3) 0.4661(2) 0.0425(7) Uani 1 1 d . . .
C08 C 0.1264(3) 0.7312(3) 0.3574(2) 0.0416(7) Uani 1 1 d . . .
C09 C 0.0936(3) 0.6295(3) 0.2641(2) 0.0465(7) Uani 1 1 d . . .
H09A H 0.0865 0.5504 0.2626 0.056 Uiso 1 1 calc R . .
N3 N 0.0738(3) 0.6594(2) 0.1784(2) 0.0491(6) Uani 1 1 d . . .
N4 N 0.0939(2) 0.7813(2) 0.2162(2) 0.0480(6) Uani 1 1 d . . .
C041 C 0.0828(4) 0.8492(3) 0.1446(3) 0.0613(9) Uani 1 1 d . . .
H04A H 0.0493 0.9065 0.1705 0.074 Uiso 1 1 calc R . .
H04B H 0.0203 0.7875 0.0730 0.074 Uiso 1 1 calc R . .
C042 C 0.2087(4) 0.9256(4) 0.1362(3) 0.0750(11) Uani 1 1 d . . .
H04C H 0.2457 0.8699 0.1152 0.090 Uiso 1 1 calc R . .
H04D H 0.2694 0.9921 0.2065 0.090 Uiso 1 1 calc R . .
C043 C 0.1905(6) 0.9873(5) 0.0536(5) 0.1137(18) Uani 1 1 d . . .
H04E H 0.1320 0.9204 -0.0171 0.136 Uiso 1 1 calc R . .
H04F H 0.1505 1.0404 0.0733 0.136 Uiso 1 1 calc R . .
C044 C 0.3121(7) 1.0649(6) 0.0474(6) 0.148(3) Uani 1 1 d . . .
H04G H 0.2963 1.1016 -0.0053 0.221 Uiso 1 1 calc R . .
H04H H 0.3513 1.0124 0.0265 0.221 Uiso 1 1 calc R . .
H04I H 0.3697 1.1323 0.1168 0.221 Uiso 1 1 calc R . .
C010 C 0.1248(3) 0.8264(3) 0.3215(2) 0.0465(7) Uani 1 1 d . . .
H01A H 0.1425 0.9079 0.3639 0.056 Uiso 1 1 calc R . .
O1S O 0.4645(10) 0.9438(13) 0.5027(9) 0.148(4) Uani 0.50 1 d PD . .
C11S C 0.507(5) 1.0751(19) 0.534(3) 0.70(10) Uani 0.50 1 d PD . .
C12S C 0.534(2) 1.1639(15) 0.6464(16) 0.129(6) Uani 0.50 1 d PD . .
C21S C 0.506(3) 0.915(2) 0.419(2) 0.207(13) Uani 0.50 1 d PD . .
C22S C 0.453(2) 0.779(2) 0.394(3) 0.236(13) Uani 0.50 1 d PD . .

loop_
_atom_site_aniso_label
_atom_site_aniso_U_11
_atom_site_aniso_U_22
_atom_site_aniso_U_33
_atom_site_aniso_U_23
_atom_site_aniso_U_13
_atom_site_aniso_U_12
Cu1 0.0702(4) 0.0414(3) 0.0437(3) 0.0145(2) 0.0296(3) 0.0180(3)
O1 0.0664(15) 0.0484(13) 0.0476(13) 0.0114(10) 0.0256(11) 0.0232(12)
C1 0.064(3) 0.078(3) 0.069(3) -0.003(2) 0.008(2) 0.022(3)
F1 0.144(8) 0.101(7) 0.043(3) 0.018(4) 0.030(5) 0.007(6)
F2 0.121(12) 0.103(6) 0.075(6) -0.016(4) 0.015(6) 0.072(8)
F3 0.030(4) 0.169(12) 0.081(6) 0.016(6) 0.005(3) 0.035(6)
F1A 0.39(3) 0.213(15) 0.073(7) 0.003(7) -0.037(11) 0.181(18)
F2A 0.062(5) 0.22(2) 0.087(10) -0.057(12) 0.021(6) 0.033(11)
F3A 0.136(12) 0.113(8) 0.129(11) -0.061(7) 0.030(8) -0.020(7)
C2 0.056(2) 0.053(2) 0.062(2) 0.0114(17) 0.0238(17) 0.0290(18)
C3 0.064(2) 0.050(2) 0.085(3) 0.013(2) 0.036(2) 0.0171(18)
C4 0.070(2) 0.050(2) 0.083(3) 0.033(2) 0.044(2) 0.0298(19)
C5 0.101(4) 0.088(4) 0.119(5) 0.060(4) 0.073(4) 0.048(3)
F4 0.080(5) 0.155(11) 0.130(7) 0.072(7) 0.057(5) 0.014(5)
F5 0.172(15) 0.116(8) 0.135(10) -0.023(7) 0.131(11) -0.025(8)
F6 0.238(17) 0.201(13) 0.253(17) 0.200(14) 0.201(16) 0.167(14)
F4A 0.160(15) 0.152(15) 0.207(18) 0.109(15) 0.150(14) 0.085(13)
F5A 0.177(14) 0.074(5) 0.208(16) 0.062(6) 0.131(14) 0.010(8)
F6A 0.136(8) 0.260(15) 0.150(9) 0.151(10) 0.093(8) 0.077(10)
O2 0.0760(16) 0.0543(14) 0.0572(14) 0.0286(12) 0.0384(12) 0.0280(12)
Cu2 0.0486(3) 0.0521(3) 0.0437(3) 0.0265(3) 0.0197(2) 0.0255(3)
O3 0.0522(13) 0.0531(13) 0.0425(12) 0.0207(10) 0.0193(10) 0.0237(10)
C6 0.058(2) 0.067(2) 0.054(2) 0.018(2) 0.022(2) 0.018(2)
F7 0.124(10) 0.082(5) 0.119(7) 0.038(5) 0.093(7) 0.050(6)
F8 0.128(10) 0.113(7) 0.185(14) 0.106(8) 0.103(10) 0.083(8)
F9 0.102(9) 0.057(4) 0.094(7) -0.017(4) 0.044(6) -0.017(4)
F7A 0.113(10) 0.128(9) 0.23(2) 0.102(13) 0.128(12) 0.073(8)
F8A 0.077(6) 0.160(10) 0.078(5) 0.086(6) 0.008(4) -0.008(6)
F9A 0.089(7) 0.155(13) 0.066(7) 0.047(7) -0.003(6) -0.042(7)
C7 0.055(2) 0.0486(18) 0.0330(16) 0.0081(14) 0.0157(14) 0.0205(15)
C8 0.0453(19) 0.072(2) 0.055(2) 0.0225(18) 0.0131(16) 0.0275(17)
C9 0.058(2) 0.0529(19) 0.0401(18) 0.0147(15) 0.0138(15) 0.0309(17)
C10 0.086(3) 0.085(3) 0.088(4) 0.049(3) 0.030(3) 0.049(3)
F10 0.114(8) 0.069(4) 0.150(10) 0.059(5) 0.027(6) 0.054(5)
F11 0.144(10) 0.149(8) 0.146(11) 0.069(9) -0.063(9) 0.053(9)
F12 0.60(4) 0.38(3) 0.34(3) 0.27(3) 0.31(3) 0.44(3)
F10A 0.110(9) 0.28(3) 0.30(3) 0.25(3) 0.037(15) 0.078(15)
F11A 0.218(14) 0.196(12) 0.064(5) 0.081(6) 0.052(7) 0.157(13)
F12A 0.068(4) 0.180(12) 0.245(17) 0.161(13) 0.066(6) 0.088(6)
O4 0.0575(14) 0.0520(12) 0.0427(12) 0.0221(10) 0.0176(10) 0.0290(11)
O01 0.0754(16) 0.0446(12) 0.0457(13) 0.0150(10) 0.0226(11) 0.0280(11)
N1 0.0590(16) 0.0429(14) 0.0373(14) 0.0156(12) 0.0199(12) 0.0204(12)
C01 0.069(2) 0.054(2) 0.0343(17) 0.0188(15) 0.0167(15) 0.0199(17)
C02 0.113(3) 0.058(2) 0.039(2) 0.0104(18) 0.006(2) 0.020(2)
C03 0.104(3) 0.077(3) 0.062(2) 0.035(2) 0.049(2) 0.044(2)
C04 0.059(2) 0.057(2) 0.0376(17) 0.0178(15) 0.0111(15) 0.0230(16)
C05 0.065(3) 0.108(3) 0.069(3) 0.033(2) 0.010(2) 0.036(2)
C06 0.091(3) 0.067(2) 0.058(2) 0.0369(19) 0.025(2) 0.035(2)
N2 0.0580(16) 0.0486(15) 0.0426(15) 0.0195(12) 0.0185(12) 0.0239(13)
O02 0.0928(18) 0.0578(14) 0.0557(15) 0.0233(12) 0.0292(13) 0.0445(13)
C07 0.0456(17) 0.0434(16) 0.0360(16) 0.0144(13) 0.0168(13) 0.0182(13)
C08 0.0457(17) 0.0417(16) 0.0397(16) 0.0166(13) 0.0211(13) 0.0192(13)
C09 0.0559(19) 0.0455(17) 0.0432(18) 0.0196(14) 0.0233(14) 0.0246(14)
N3 0.0642(17) 0.0464(15) 0.0406(15) 0.0188(12) 0.0248(13) 0.0254(13)
N4 0.0589(16) 0.0473(15) 0.0416(15) 0.0215(12) 0.0222(12) 0.0240(12)
C041 0.085(3) 0.056(2) 0.050(2) 0.0292(17) 0.0257(18) 0.0346(19)
C042 0.111(3) 0.071(2) 0.079(3) 0.046(2) 0.063(3) 0.050(2)
C043 0.155(5) 0.094(3) 0.148(5) 0.086(4) 0.096(4) 0.064(3)
C044 0.203(7) 0.126(5) 0.176(7) 0.099(5) 0.123(6) 0.080(5)
C010 0.0537(19) 0.0447(17) 0.0418(18) 0.0153(14) 0.0228(14) 0.0219(14)
O1S 0.094(8) 0.198(13) 0.138(8) 0.104(8) 0.043(6) 0.032(7)
C11S 0.21(4) 1.2(2) 1.38(19) 1.27(19) 0.50(8) 0.43(9)
C12S 0.143(16) 0.093(10) 0.180(18) 0.076(12) 0.093(14) 0.050(11)
C21S 0.18(2) 0.14(2) 0.31(4) 0.09(2) 0.17(2) 0.029(16)
C22S 0.16(2) 0.41(4) 0.29(3) 0.23(3) 0.14(2) 0.20(3)

loop_
_atom_type_symbol
_atom_type_description
_atom_type_scat_dispersion_real
_atom_type_scat_dispersion_imag
_atom_type_scat_source
C C 0.0033 0.0016 'International Tables Vol C Tables 4.2.6.8 and 6.1.1.4'
H H 0.0000 0.0000 'International Tables Vol C Tables 4.2.6.8 and 6.1.1.4'
N N 0.0061 0.0033 'International Tables Vol C Tables 4.2.6.8 and 6.1.1.4'
O O 0.0106 0.0060 'International Tables Vol C Tables 4.2.6.8 and 6.1.1.4'
F F 0.0171 0.0103 'International Tables Vol C Tables 4.2.6.8 and 6.1.1.4'
Cu Cu 0.3201 1.2651 'International Tables Vol C Tables 4.2.6.8 and 6.1.1.4'

loop_
_geom_angle_atom_site_label_1
_geom_angle_atom_site_label_2
_geom_angle_atom_site_label_3
_geom_angle
_geom_angle_site_symmetry_1
_geom_angle_site_symmetry_3
_geom_angle_publ_flag
O1 Cu1 O1 179.996(1) 2_576 . ?
O1 Cu1 O2 87.77(11) 2_576 . ?
O1 Cu1 O2 92.24(11) . . ?
O1 Cu1 O2 92.23(11) 2_576 2_576 ?
O1 Cu1 O2 87.76(11) . 2_576 ?
O2 Cu1 O2 179.998(2) . 2_576 ?
O1 Cu1 O01 83.67(9) 2_576 . ?
O1 Cu1 O01 96.33(9) . . ?
O2 Cu1 O01 96.10(10) . . ?
O2 Cu1 O01 83.90(10) 2_576 . ?
C2 O1 Cu1 124.4(2) . . ?
F2A C1 F3 119.3(11) . . ?
F2A C1 F3A 105.6(12) . . ?
F3 C1 F3A 21.2(13) . . ?
F2A C1 F1A 112.2(13) . . ?
F3 C1 F1A 81.3(12) . . ?
F3A C1 F1A 101.7(13) . . ?
F2A C1 F1 74.1(11) . . ?
F3 C1 F1 112.0(10) . . ?
F3A C1 F1 126.5(11) . . ?
F1A C1 F1 40.6(10) . . ?
F2A C1 F2 29.8(15) . . ?
F3 C1 F2 104.2(11) . . ?
F3A C1 F2 85.0(12) . . ?
F1A C1 F2 139.0(12) . . ?
F1 C1 F2 103.6(10) . . ?
F2A C1 C2 115.5(9) . . ?
F3 C1 C2 115.0(7) . . ?
F3A C1 C2 113.4(9) . . ?
F1A C1 C2 107.7(8) . . ?
F1 C1 C2 114.2(6) . . ?
F2 C1 C2 106.3(9) . . ?
F1A F1 C1 69.3(14) . . ?
F1A F1 F2A 116.9(19) . . ?
C1 F1 F2A 50.6(8) . . ?
F2A F2 C1 64(2) . . ?
C1 F3 F1A 50.2(8) . . ?
F1 F1A C1 70.1(15) . . ?
F1 F1A F3 108(2) . . ?
C1 F1A F3 48.5(8) . . ?
F2 F2A C1 87(3) . . ?
F2 F2A F1 141(3) . . ?
C1 F2A F1 55.3(8) . . ?
O1 C2 C3 128.7(3) . . ?
O1 C2 C1 113.0(3) . . ?
C3 C2 C1 118.3(4) . . ?
C4 C3 C2 121.8(3) . . ?
O2 C4 C3 127.7(3) . . ?
O2 C4 C5 113.8(4) . . ?
C3 C4 C5 118.5(4) . . ?
F5A C5 F5 124.6(10) . . ?
F5A C5 F6 58.7(8) . . ?
F5 C5 F6 121.0(14) . . ?
F5A C5 F4A 109.5(11) . . ?
F5 C5 F4A 24.7(17) . . ?
F6 C5 F4A 134.0(10) . . ?
F5A C5 F4 45.7(8) . . ?
F5 C5 F4 102.7(12) . . ?
F6 C5 F4 104.4(11) . . ?
F4A C5 F4 78.7(11) . . ?
F5A C5 F6A 105.5(10) . . ?
F5 C5 F6A 70.3(13) . . ?
F6 C5 F6A 55.8(8) . . ?
F4A C5 F6A 92.6(12) . . ?
F4 C5 F6A 141.0(7) . . ?
F5A C5 C4 121.5(7) . . ?
F5 C5 C4 110.8(9) . . ?
F6 C5 C4 108.3(6) . . ?
F4A C5 C4 114.1(8) . . ?
F4 C5 C4 108.8(6) . . ?
F6A C5 C4 109.4(6) . . ?
F5A F4 C5 55.6(8) . . ?
F5A F4 F4A 91.4(13) . . ?
C5 F4 F4A 47.4(7) . . ?
F4A F5 C5 85(3) . . ?
F4A F5 F6A 138(4) . . ?
C5 F5 F6A 61.2(11) . . ?
F5A F6 C5 58.2(7) . . ?
F5A F6 F6A 116.0(14) . . ?
C5 F6 F6A 69.0(9) . . ?
F5 F4A C5 70(3) . . ?
F5 F4A F4 122(4) . . ?
C5 F4A F4 53.9(8) . . ?
F4 F5A C5 78.8(11) . . ?
F4 F5A F6 141.8(14) . . ?
C5 F5A F6 63.1(8) . . ?
F6 F6A C5 55.1(7) . . ?
F6 F6A F5 100.2(12) . . ?
C5 F6A F5 48.5(7) . . ?
C4 O2 Cu1 125.0(2) . . ?
O4 Cu2 O4 180.0 . 2_565 ?
O4 Cu2 O3 87.93(10) . 2_565 ?
O4 Cu2 O3 92.07(10) 2_565 2_565 ?
O4 Cu2 O3 92.07(10) . . ?
O4 Cu2 O3 87.92(10) 2_565 . ?
O3 Cu2 O3 180.00(11) 2_565 . ?
O4 Cu2 N3 85.89(9) . . ?
O4 Cu2 N3 94.11(9) 2_565 . ?
O3 Cu2 N3 89.55(9) 2_565 . ?
O3 Cu2 N3 90.45(9) . . ?
O4 Cu2 N3 94.11(9) . 2_565 ?
O4 Cu2 N3 85.89(9) 2_565 2_565 ?
O3 Cu2 N3 90.45(9) 2_565 2_565 ?
O3 Cu2 N3 89.55(9) . 2_565 ?
N3 Cu2 N3 180.0 . 2_565 ?
C7 O3 Cu2 124.0(2) . . ?
F9A C6 F8A 117.9(10) . . ?
F9A C6 F7 108.3(12) . . ?
F8A C6 F7 84.8(10) . . ?
F9A C6 F9 20.1(16) . . ?
F8A C6 F9 109.2(10) . . ?
F7 C6 F9 127.2(11) . . ?
F9A C6 F8 104.2(11) . . ?
F8A C6 F8 18.0(11) . . ?
F7 C6 F8 100.5(9) . . ?
F9 C6 F8 92.6(11) . . ?
F9A C6 F7A 84.9(12) . . ?
F8A C6 F7A 111.3(10) . . ?
F7 C6 F7A 29.1(10) . . ?
F9 C6 F7A 105.0(12) . . ?
F8 C6 F7A 124.1(9) . . ?
F9A C6 C7 115.8(8) . . ?
F8A C6 C7 113.0(6) . . ?
F7 C6 C7 112.8(8) . . ?
F9 C6 C7 107.6(8) . . ?
F8 C6 C7 113.8(7) . . ?
F7A C6 C7 110.5(8) . . ?
F7A F7 C6 81(3) . . ?
F7A F7 F8A 124(3) . . ?
C6 F7 F8A 47.4(6) . . ?
F7 F7A C6 70(2) . . ?
F7 F7A F9A 108(3) . . ?
C6 F7A F9A 45.7(8) . . ?
C6 F8A F7 47.8(7) . . ?
C6 F9A F7A 49.4(8) . . ?
O3 C7 C8 127.6(3) . . ?
O3 C7 C6 115.4(3) . . ?
C8 C7 C6 116.9(3) . . ?
C9 C8 C7 122.7(3) . . ?
O4 C9 C8 128.4(3) . . ?
O4 C9 C10 113.9(3) . . ?
C8 C9 C10 117.6(3) . . ?
F11 C10 F12 111.3(15) . . ?
F11 C10 F10A 107.9(12) . . ?
F12 C10 F10A 92.9(13) . . ?
F11 C10 F10 130.0(8) . . ?
F12 C10 F10 57(2) . . ?
F10A C10 F10 38.0(17) . . ?
F11 C10 F12A 64.1(12) . . ?
F12 C10 F12A 53(2) . . ?
F10A C10 F12A 128.3(11) . . ?
F10 C10 F12A 105.3(10) . . ?
F11 C10 F11A 50.9(10) . . ?
F12 C10 F11A 143.4(9) . . ?
F10A C10 F11A 69.2(14) . . ?
F10 C10 F11A 106.3(11) . . ?
F12A C10 F11A 113.8(9) . . ?
F11 C10 C9 118.1(6) . . ?
F12 C10 C9 109.6(9) . . ?
F10A C10 C9 114.3(8) . . ?
F10 C10 C9 110.9(7) . . ?
F12A C10 C9 113.4(6) . . ?
F11A C10 C9 106.9(5) . . ?
F10A F10 F12 123(3) . . ?
F10A F10 C10 68.6(18) . . ?
F12 F10 C10 59.3(14) . . ?
F11A F11 C10 70.5(9) . . ?
F11A F11 F12A 130.2(14) . . ?
C10 F11 F12A 61.4(10) . . ?
F12A F12 F10 123(2) . . ?
F12A F12 C10 66.7(17) . . ?
F10 F12 C10 63.3(13) . . ?
F10 F10A C10 73(2) . . ?
F10 F10A F11A 130(3) . . ?
C10 F10A F11A 58.1(11) . . ?
F11 F11A C10 58.6(8) . . ?
F11 F11A F10A 100.4(13) . . ?
C10 F11A F10A 52.7(9) . . ?
F12 F12A C10 60.8(12) . . ?
F12 F12A F11 109.9(16) . . ?
C10 F12A F11 54.5(6) . . ?
C9 O4 Cu2 124.8(2) . . ?
N1 O01 Cu1 140.99(18) . . ?
O01 N1 C07 125.4(3) . . ?
O01 N1 C01 121.8(2) . . ?
C07 N1 C01 112.6(2) . . ?
N1 C01 C02 108.8(3) . . ?
N1 C01 C03 106.3(3) . . ?
C02 C01 C03 110.6(3) . . ?
N1 C01 C04 101.2(2) . . ?
C02 C01 C04 114.8(3) . . ?
C03 C01 C04 114.2(3) . . ?
N2 C04 C05 105.9(3) . . ?
N2 C04 C06 109.1(3) . . ?
C05 C04 C06 110.8(3) . . ?
N2 C04 C01 100.5(2) . . ?
C05 C04 C01 114.5(3) . . ?
C06 C04 C01 115.0(3) . . ?
O02 N2 C07 125.4(3) . . ?
O02 N2 C04 121.5(3) . . ?
C07 N2 C04 112.7(3) . . ?
N1 C07 N2 109.3(3) . . ?
N1 C07 C08 125.6(3) . . ?
N2 C07 C08 125.1(3) . . ?
C010 C08 C09 104.1(3) . . ?
C010 C08 C07 127.4(3) . . ?
C09 C08 C07 128.4(3) . . ?
N3 C09 C08 111.5(3) . . ?
C09 N3 N4 104.9(2) . . ?
C09 N3 Cu2 120.4(2) . . ?
N4 N3 Cu2 134.51(18) . . ?
C010 N4 N3 112.0(2) . . ?
C010 N4 C041 126.7(3) . . ?
N3 N4 C041 121.3(2) . . ?
N4 C041 C042 113.5(3) . . ?
C041 C042 C043 111.7(4) . . ?
C044 C043 C042 112.2(5) . . ?
N4 C010 C08 107.5(3) . . ?
C11S O1S C11S 109(3) 2_676 . ?
C11S O1S O1S 78.7(18) 2_676 2_676 ?
C11S O1S O1S 30.5(16) . 2_676 ?
C11S O1S C21S 11(5) 2_676 . ?
C11S O1S C21S 103.9(17) . . ?
O1S O1S C21S 73.9(13) 2_676 . ?
C11S O1S C21S 132(2) 2_676 2_676 ?
C11S O1S C21S 24.9(12) . 2_676 ?
O1S O1S C21S 54.4(10) 2_676 2_676 ?
C21S O1S C21S 128.3(10) . 2_676 ?
O1S C11S C21S 157(10) 2_676 2_676 ?
O1S C11S O1S 71(3) 2_676 . ?
C21S C11S O1S 98(3) 2_676 . ?
O1S C11S C12S 145(6) 2_676 . ?
C21S C11S C12S 30(2) 2_676 . ?
O1S C11S C12S 124(2) . . ?
O1S C11S C11S 48(2) 2_676 2_676 ?
C21S C11S C11S 119(4) 2_676 2_676 ?
O1S C11S C11S 22.7(7) . 2_676 ?
C12S C11S C11S 141(5) . 2_676 ?
O1S C11S C22S 126(3) 2_676 2_676 ?
C21S C11S C22S 63(2) 2_676 2_676 ?
O1S C11S C22S 161(2) . 2_676 ?
C12S C11S C22S 36.5(13) . 2_676 ?
C11S C11S C22S 169(6) 2_676 2_676 ?
C22S C12S C21S 94(3) 2_676 2_676 ?
C22S C12S C11S 77(3) 2_676 . ?
C21S C12S C11S 20.5(14) 2_676 . ?
C11S C21S C12S 130(3) 2_676 2_676 ?
C11S C21S O1S 12(6) 2_676 . ?
C12S C21S O1S 130(2) 2_676 . ?
C11S C21S C22S 92(3) 2_676 . ?
C12S C21S C22S 43.2(17) 2_676 . ?
O1S C21S C22S 97(2) . . ?
C11S C21S O1S 57(3) 2_676 2_676 ?
C12S C21S O1S 158(3) 2_676 2_676 ?
O1S C21S O1S 51.7(10) . 2_676 ?
C22S C21S O1S 149(2) . 2_676 ?
C12S C22S C21S 43.0(16) 2_676 . ?
C12S C22S C11S 66.7(19) 2_676 2_676 ?
C21S C22S C11S 25.5(12) . 2_676 ?

loop_
_geom_bond_atom_site_label_1
_geom_bond_atom_site_label_2
_geom_bond_distance
_geom_bond_site_symmetry_2
_geom_bond_publ_flag
Cu1 O1 1.943(2) 2_576 ?
Cu1 O1 1.943(2) . ?
Cu1 O2 1.947(2) . ?
Cu1 O2 1.947(2) 2_576 ?
Cu1 O01 2.462(2) . ?
O1 C2 1.252(4) . ?
C1 F2A 1.227(16) . ?
C1 F3 1.266(11) . ?
C1 F3A 1.298(16) . ?
C1 F1A 1.299(16) . ?
C1 F1 1.306(11) . ?
C1 F2 1.366(15) . ?
C1 C2 1.533(6) . ?
F1 F1A 0.90(2) . ?
F1 F2A 1.53(2) . ?
F2 F2A 0.68(3) . ?
F3 F1A 1.67(3) . ?
C2 C3 1.380(5) . ?
C3 C4 1.373(5) . ?
C4 O2 1.260(4) . ?
C4 C5 1.533(5) . ?
C5 F5A 1.193(10) . ?
C5 F5 1.218(16) . ?
C5 F6 1.251(10) . ?
C5 F4A 1.293(16) . ?
C5 F4 1.419(11) . ?
C5 F6A 1.423(12) . ?
F4 F5A 1.035(16) . ?
F4 F4A 1.72(2) . ?
F5 F4A 0.54(4) . ?
F5 F6A 1.53(2) . ?
F6 F5A 1.199(16) . ?
F6 F6A 1.261(15) . ?
Cu2 O4 1.947(2) . ?
Cu2 O4 1.947(2) 2_565 ?
Cu2 O3 1.991(2) 2_565 ?
Cu2 O3 1.991(2) . ?
Cu2 N3 2.446(3) . ?
Cu2 N3 2.447(3) 2_565 ?
O3 C7 1.248(4) . ?
C6 F9A 1.271(14) . ?
C6 F8A 1.275(11) . ?
C6 F7 1.284(14) . ?
C6 F9 1.291(13) . ?
C6 F8 1.316(12) . ?
C6 F7A 1.347(16) . ?
C6 C7 1.540(5) . ?
F7 F7A 0.66(2) . ?
F7 F8A 1.73(2) . ?
F7A F9A 1.77(2) . ?
C7 C8 1.395(4) . ?
C8 C9 1.370(5) . ?
C9 O4 1.253(4) . ?
C9 C10 1.528(5) . ?
C10 F11 1.205(10) . ?
C10 F12 1.236(16) . ?
C10 F10A 1.248(17) . ?
C10 F10 1.285(14) . ?
C10 F12A 1.301(10) . ?
C10 F11A 1.331(10) . ?
F10 F10A 0.82(4) . ?
F10 F12 1.21(4) . ?
F11 F11A 1.097(18) . ?
F11 F12A 1.33(2) . ?
F12 F12A 1.13(4) . ?
F10A F11A 1.47(3) . ?
O01 N1 1.296(3) . ?
N1 C07 1.329(4) . ?
N1 C01 1.498(4) . ?
C01 C02 1.536(5) . ?
C01 C03 1.539(5) . ?
C01 C04 1.572(5) . ?
C04 N2 1.494(4) . ?
C04 C05 1.523(5) . ?
C04 C06 1.532(5) . ?
N2 O02 1.282(3) . ?
N2 C07 1.349(4) . ?
C07 C08 1.442(4) . ?
C08 C010 1.387(4) . ?
C08 C09 1.407(4) . ?
C09 N3 1.326(4) . ?
N3 N4 1.364(3) . ?
N4 C010 1.330(4) . ?
N4 C041 1.463(4) . ?
C041 C042 1.508(5) . ?
C042 C043 1.545(6) . ?
C043 C044 1.456(7) . ?
O1S C11S 0.73(4) 2_676 ?
O1S C11S 1.406(19) . ?
O1S O1S 1.35(2) 2_676 ?
O1S C21S 1.403(18) . ?
O1S C21S 1.66(3) 2_676 ?
C11S O1S 0.73(4) 2_676 ?
C11S C21S 0.70(3) 2_676 ?
C11S C12S 1.54(2) . ?
C11S C11S 1.78(6) 2_676 ?
C11S C22S 1.64(4) 2_676 ?
C12S C22S 1.00(3) 2_676 ?
C12S C21S 1.00(2) 2_676 ?
C21S C11S 0.70(3) 2_676 ?
C21S C12S 1.00(2) 2_676 ?
C21S C22S 1.457(18) . ?
C21S O1S 1.66(3) 2_676 ?
C22S C12S 1.00(3) 2_676 ?
C22S C11S 1.64(4) 2_676 ?
